data_7018178
loop_
_publ_author_name
'Zhang, Jing'
'Gao, Song'
'Zhang, Xi-Xiang'
'Wang, Zhe-Ming'
'Che, Chi-Ming'

_publ_section_title
;
 Weak ferromagnetism in chiral diamond-like neutral networks:
 Mn(2-pymS)(2) and Co(2-pymS)(2) (2-pymSH = 2-mercaptopyrimidine).
;
_journal_issue 9
_journal_name_full 'Dalton transactions (Cambridge, England : 2003)'
_journal_page_first 2626
_journal_page_last 2631
_journal_paper_doi 10.1039/c2dt11738j
_journal_volume 41
_journal_year 2012
_chemical_formula_sum 'C8 H6 Co N4 S2'
_chemical_formula_weight 281.22
_chemical_name_systematic
;
?
;
_space_group_IT_number 19
_symmetry_cell_setting orthorhombic
_symmetry_space_group_name_Hall 'P 2ac 2ab'
_symmetry_space_group_name_H-M 'P 21 21 21'
_atom_sites_solution_hydrogens geom
_atom_sites_solution_primary direct
_atom_sites_solution_secondary difmap
_audit_creation_method SHELXL-97
_cell_angle_alpha 90.00
_cell_angle_beta 90.00
_cell_angle_gamma 90.00
_cell_formula_units_Z 4
_cell_length_a 7.7915(3)
_cell_length_b 7.7915(3)
_cell_length_c 16.5088(9)
_cell_measurement_reflns_used 49188
_cell_measurement_temperature 153(2)
_cell_measurement_theta_max 27.485
_cell_measurement_theta_min 3.395
_cell_volume 1002.21(8)
_computing_cell_refinement 'HKL Scalepack (Otwinowski & Minor, 1997)'
_computing_data_collection 'KappaCCD (Nonius B. V., 1998)'
_computing_data_reduction 'HKL Denzo (Otwinowski & Minor, 1997) & maXus (Mackay et al., 1998)'
_computing_molecular_graphics 'Bruker SHELXTL V5.1 (Sheldrick, 1998)'
_computing_publication_material 'SHELXL-97 (Sheldrick, 1997)'
_computing_structure_refinement 'SHELXL-97 (Sheldrick, 1997)'
_computing_structure_solution 'SHELXS-97 (Sheldrick, 1997)'
_diffrn_ambient_temperature 153(2)
_diffrn_detector_area_resol_mean 0.76
_diffrn_measured_fraction_theta_full 0.542
_diffrn_measured_fraction_theta_max 0.542
_diffrn_measurement_device_type 'NONIUS KappaCCD'
_diffrn_measurement_method CCD
_diffrn_radiation_monochromator graphite
_diffrn_radiation_source 'fine-focus sealed tube'
_diffrn_radiation_type MoK\a
_diffrn_radiation_wavelength 0.71073
_diffrn_reflns_av_R_equivalents 0.0507
_diffrn_reflns_av_sigmaI/netI 0.0824
_diffrn_reflns_limit_h_max 10
_diffrn_reflns_limit_h_min -10
_diffrn_reflns_limit_k_max 7
_diffrn_reflns_limit_k_min -7
_diffrn_reflns_limit_l_max 21
_diffrn_reflns_limit_l_min -21
_diffrn_reflns_number 2297
_diffrn_reflns_theta_full 27.45
_diffrn_reflns_theta_max 27.45
_diffrn_reflns_theta_min 3.60
_exptl_absorpt_coefficient_mu 2.095
_exptl_absorpt_correction_T_max 0.8179
_exptl_absorpt_correction_T_min 0.6119
_exptl_absorpt_correction_type empirical
_exptl_absorpt_process_details '(Blessing, 1995, 1997)'
_exptl_crystal_colour Red
_exptl_crystal_density_diffrn 1.864
_exptl_crystal_density_method 'not measured'
_exptl_crystal_description Block
_exptl_crystal_F_000 564
_exptl_crystal_size_max 0.11
_exptl_crystal_size_mid 0.10
_exptl_crystal_size_min 0.08
_refine_diff_density_max 0.258
_refine_diff_density_min -0.292
_refine_diff_density_rms 0.068
_refine_ls_abs_structure_details 'Flack H D (1983), Acta Cryst. A39, 876-881'
_refine_ls_abs_structure_Flack 0.48(4)
_refine_ls_extinction_coef 0.0059(18)
_refine_ls_extinction_expression Fc^*^=kFc[1+0.001xFc^2^\l^3^/sin(2\q)]^-1/4^
_refine_ls_extinction_method SHELXL
_refine_ls_goodness_of_fit_ref 0.874
_refine_ls_hydrogen_treatment constr
_refine_ls_matrix_type full
_refine_ls_number_parameters 137
_refine_ls_number_reflns 1255
_refine_ls_number_restraints 0
_refine_ls_restrained_S_all 0.874
_refine_ls_R_factor_all 0.0688
_refine_ls_R_factor_gt 0.0301
_refine_ls_shift/su_max 0.000
_refine_ls_shift/su_mean 0.000
_refine_ls_structure_factor_coef Fsqd
_refine_ls_weighting_details 'calc w=1/[\s^2^(Fo^2^)+(0.0322P)^2^+0.0000P] where P=(Fo^2^+2Fc^2^)/3'
_refine_ls_weighting_scheme calc
_refine_ls_wR_factor_gt 0.0523
_refine_ls_wR_factor_ref 0.0611
_reflns_number_gt 909
_reflns_number_total 1255
_reflns_threshold_expression >2sigma(I)
_cod_data_source_file c2dt11738j.txt
_cod_data_source_block CopymS-complex-2
_cod_depositor_comments
;
The following automatic conversions were performed:

'_symmetry_cell_setting' value 'Orthorhombic' changed to
'orthorhombic' according to
/home/saulius/struct/CIF-dictionaries/cif_core.dic dictionary named
'cif_core.dic' version 2.4.1 from 2010-06-29.

Automatic conversion script
Id: cif_fix_values 1715 2011-07-08 13:25:40Z adriana 
;
_cod_original_sg_symbol_H-M 'P2(1)2(1)2(1) '
_cod_database_code 7018178

loop_
_symmetry_equiv_pos_as_xyz
'x, y, z'
'-x+1/2, -y, z+1/2'
'-x, y+1/2, -z+1/2'
'x+1/2, -y+1/2, -z'

loop_
_atom_site_label
_atom_site_type_symbol
_atom_site_fract_x
_atom_site_fract_y
_atom_site_fract_z
_atom_site_U_iso_or_equiv
_atom_site_adp_type
_atom_site_occupancy
_atom_site_symmetry_multiplicity
_atom_site_calc_flag
_atom_site_refinement_flags
Co1 Co 0.08183(13) 0.80958(13) 0.37295(7) 0.0340(3) Uani 1 1 d .
S1 S -0.1612(2) 0.5964(3) 0.24110(12) 0.0467(5) Uani 1 1 d .
S2 S -0.1134(3) 0.8953(3) 0.54221(11) 0.0452(5) Uani 1 1 d .
N1 N 0.1669(8) 0.6686(7) 0.2739(3) 0.0365(15) Uani 1 1 d .
N2 N 0.1081(8) 0.4738(7) 0.1657(3) 0.0371(14) Uani 1 1 d .
N3 N -0.0435(6) 0.6325(7) 0.4456(3) 0.0338(16) Uani 1 1 d .
N4 N -0.2337(7) 0.5796(7) 0.5549(3) 0.0328(14) Uani 1 1 d .
C1 C 0.0512(9) 0.5813(9) 0.2266(4) 0.0362(17) Uani 1 1 d .
C2 C 0.3332(10) 0.6574(10) 0.2543(4) 0.044(2) Uani 1 1 d .
H2 H 0.4119 0.7204 0.2845 0.053 Uiso 1 1 calc R
C3 C 0.3928(10) 0.5591(10) 0.1931(4) 0.048(2) Uani 1 1 d .
H3 H 0.5088 0.5568 0.1798 0.058 Uiso 1 1 calc R
C4 C 0.2748(10) 0.4630(10) 0.1512(4) 0.0398(19) Uani 1 1 d .
H4 H 0.3133 0.3879 0.1114 0.048 Uiso 1 1 calc R
C5 C -0.1321(8) 0.6885(10) 0.5117(4) 0.0335(17) Uani 1 1 d .
C6 C -0.0481(9) 0.4650(9) 0.4286(4) 0.0418(19) Uani 1 1 d .
H6 H 0.0134 0.4257 0.3840 0.050 Uiso 1 1 calc R
C7 C -0.1382(10) 0.3489(9) 0.4731(4) 0.044(2) Uani 1 1 d .
H7 H -0.1345 0.2321 0.4616 0.053 Uiso 1 1 calc R
C8 C -0.2344(9) 0.4118(9) 0.5355(4) 0.0384(18) Uani 1 1 d .
H8 H -0.3022 0.3367 0.5654 0.046 Uiso 1 1 calc R

loop_
_atom_site_aniso_label
_atom_site_aniso_U_11
_atom_site_aniso_U_22
_atom_site_aniso_U_33
_atom_site_aniso_U_23
_atom_site_aniso_U_13
_atom_site_aniso_U_12
Co1 0.0353(6) 0.0393(6) 0.0275(4) 0.0012(5) -0.0010(5) -0.0006(5)
S1 0.0342(10) 0.0619(14) 0.0440(12) -0.0107(11) -0.0008(10) 0.0027(10)
S2 0.0559(14) 0.0404(11) 0.0392(10) -0.0046(9) 0.0065(9) -0.0030(11)
N1 0.035(3) 0.042(4) 0.032(3) -0.004(3) -0.004(3) -0.004(3)
N2 0.041(4) 0.036(3) 0.035(3) -0.006(3) 0.000(3) -0.001(3)
N3 0.037(4) 0.040(4) 0.024(3) 0.005(2) 0.005(3) 0.004(3)
N4 0.031(3) 0.038(4) 0.029(3) 0.003(3) 0.005(2) -0.001(3)
C1 0.042(5) 0.033(4) 0.033(4) -0.002(3) 0.002(3) 0.002(3)
C2 0.039(4) 0.058(6) 0.035(4) 0.002(4) -0.001(4) -0.005(4)
C3 0.033(4) 0.068(6) 0.043(4) -0.007(4) 0.010(4) -0.002(4)
C4 0.039(4) 0.046(5) 0.035(4) -0.004(3) 0.009(3) 0.008(4)
C5 0.030(4) 0.044(4) 0.027(3) 0.002(4) -0.005(3) -0.001(4)
C6 0.052(5) 0.041(5) 0.033(4) -0.006(3) 0.005(4) 0.006(4)
C7 0.060(6) 0.035(5) 0.037(4) -0.005(3) 0.009(4) 0.000(3)
C8 0.044(4) 0.036(4) 0.036(4) 0.001(3) 0.002(3) -0.005(4)

loop_
_atom_type_symbol
_atom_type_description
_atom_type_scat_dispersion_real
_atom_type_scat_dispersion_imag
_atom_type_scat_source
C C 0.0033 0.0016 'International Tables Vol C Tables 4.2.6.8 and 6.1.1.4'
H H 0.0000 0.0000 'International Tables Vol C Tables 4.2.6.8 and 6.1.1.4'
N N 0.0061 0.0033 'International Tables Vol C Tables 4.2.6.8 and 6.1.1.4'
S S 0.1246 0.1234 'International Tables Vol C Tables 4.2.6.8 and 6.1.1.4'
Co Co 0.3494 0.9721 'International Tables Vol C Tables 4.2.6.8 and 6.1.1.4'

loop_
_geom_angle_atom_site_label_1
_geom_angle_atom_site_label_2
_geom_angle_atom_site_label_3
_geom_angle
_geom_angle_site_symmetry_1
_geom_angle_site_symmetry_3
N4 Co1 N2 114.9(2) 4_566 3
N4 Co1 N3 105.88(19) 4_566 .
N2 Co1 N3 104.8(2) 3 .
N4 Co1 N1 117.0(2) 4_566 .
N2 Co1 N1 108.3(2) 3 .
N3 Co1 N1 104.7(2) . .
C2 N1 C1 117.8(6) . .
C2 N1 Co1 122.2(5) . .
C1 N1 Co1 120.0(5) . .
C4 N2 C1 119.0(6) . .
C4 N2 Co1 127.6(5) . 3_545
C1 N2 Co1 111.8(5) . 3_545
C6 N3 C5 117.9(6) . .
C6 N3 Co1 122.8(4) . .
C5 N3 Co1 119.3(5) . .
C8 N4 C5 118.9(6) . .
C8 N4 Co1 122.8(5) . 4_466
C5 N4 Co1 116.6(5) . 4_466
N1 C1 N2 120.2(6) . .
N1 C1 S1 122.2(5) . .
N2 C1 S1 117.6(6) . .
N1 C2 C3 123.4(8) . .
N1 C2 H2 118.3 . .
C3 C2 H2 118.3 . .
C2 C3 C4 117.1(7) . .
C2 C3 H3 121.4 . .
C4 C3 H3 121.4 . .
N2 C4 C3 122.1(6) . .
N2 C4 H4 118.9 . .
C3 C4 H4 118.9 . .
N4 C5 N3 120.9(7) . .
N4 C5 S2 119.1(5) . .
N3 C5 S2 119.9(5) . .
N3 C6 C7 123.4(6) . .
N3 C6 H6 118.3 . .
C7 C6 H6 118.3 . .
C6 C7 C8 116.9(7) . .
C6 C7 H7 121.5 . .
C8 C7 H7 121.5 . .
N4 C8 C7 121.7(7) . .
N4 C8 H8 119.1 . .
C7 C8 H8 119.1 . .

loop_
_geom_bond_atom_site_label_1
_geom_bond_atom_site_label_2
_geom_bond_distance
_geom_bond_site_symmetry_2
Co1 N4 2.057(6) 4_566
Co1 N2 2.058(6) 3
Co1 N3 2.072(5) .
Co1 N1 2.079(6) .
S1 C1 1.676(7) .
S2 C5 1.694(8) .
N1 C2 1.338(8) .
N1 C1 1.373(9) .
N2 C4 1.323(9) .
N2 C1 1.381(8) .
N2 Co1 2.058(6) 3_545
N3 C6 1.336(8) .
N3 C5 1.363(8) .
N4 C8 1.346(8) .
N4 C5 1.363(8) .
N4 Co1 2.057(6) 4_466
C2 C3 1.351(10) .
C2 H2 0.9300 .
C3 C4 1.372(10) .
C3 H3 0.9300 .
C4 H4 0.9300 .
C6 C7 1.361(10) .
C6 H6 0.9300 .
C7 C8 1.365(10) .
C7 H7 0.9300 .
C8 H8 0.9300 .

loop_
_geom_torsion_atom_site_label_1
_geom_torsion_atom_site_label_2
_geom_torsion_atom_site_label_3
_geom_torsion_atom_site_label_4
_geom_torsion
_geom_torsion_site_symmetry_1
N4 Co1 N1 C2 -3.8(7) 4_566
N2 Co1 N1 C2 128.0(6) 3
N3 Co1 N1 C2 -120.6(6) .
N4 Co1 N1 C1 175.4(5) 4_566
N2 Co1 N1 C1 -52.8(6) 3
N3 Co1 N1 C1 58.6(5) .
N4 Co1 N3 C6 -119.9(5) 4_566
N2 Co1 N3 C6 118.3(5) 3
N1 Co1 N3 C6 4.4(5) .
N4 Co1 N3 C5 63.2(4) 4_566
N2 Co1 N3 C5 -58.6(5) 3
N1 Co1 N3 C5 -172.5(4) .
C2 N1 C1 N2 5.8(10) .
Co1 N1 C1 N2 -173.5(4) .
C2 N1 C1 S1 -175.7(5) .
Co1 N1 C1 S1 5.1(8) .
C4 N2 C1 N1 -3.4(10) .
Co1 N2 C1 N1 163.6(5) 3_545
C4 N2 C1 S1 178.0(5) .
Co1 N2 C1 S1 -15.0(7) 3_545
C1 N1 C2 C3 -3.0(11) .
Co1 N1 C2 C3 176.2(5) .
N1 C2 C3 C4 -2.1(11) .
C1 N2 C4 C3 -2.0(11) .
Co1 N2 C4 C3 -166.7(6) 3_545
C2 C3 C4 N2 4.7(11) .
C8 N4 C5 N3 5.5(9) .
Co1 N4 C5 N3 -160.2(5) 4_466
C8 N4 C5 S2 -173.2(5) .
Co1 N4 C5 S2 21.0(6) 4_466
C6 N3 C5 N4 -5.5(8) .
Co1 N3 C5 N4 171.6(4) .
C6 N3 C5 S2 173.3(5) .
Co1 N3 C5 S2 -9.7(7) .
C5 N3 C6 C7 0.9(10) .
Co1 N3 C6 C7 -176.0(5) .
N3 C6 C7 C8 3.4(11) .
C5 N4 C8 C7 -1.0(9) .
Co1 N4 C8 C7 163.8(5) 4_466
C6 C7 C8 N4 -3.3(10) .
